data_7716765
loop_
_publ_author_name
'Wang, Xuan'
'Zhang, Nan'
'Kou, Hui-Zhong'

_publ_section_title
;
 Substituent effects on spin-crossover Fe(II)N<sub>4</sub>O<sub>2</sub>
 pyrenylhydrazone complexes.
;
_journal_issue 40
_journal_name_full 'Dalton transactions (Cambridge, England : 2003)'
_journal_page_first 16592
_journal_page_last 16597
_journal_paper_doi 10.1039/d4dt00904e
_journal_volume 53
_journal_year 2024
_chemical_formula_sum 'C54 H44 Fe N6 O4'
_chemical_formula_weight 896.80
_space_group_crystal_system monoclinic
_space_group_IT_number 14
_space_group_name_Hall '-P 2ybc'
_space_group_name_H-M_alt 'P 1 21/c 1'
_atom_sites_solution_hydrogens geom
_audit_creation_method SHELXL-2013
_audit_update_record
;
2024-03-08 deposited with the CCDC.	2024-07-18 downloaded from the CCDC.
;
_cell_angle_alpha 90
_cell_angle_beta 95.151(2)
_cell_angle_gamma 90
_cell_formula_units_Z 4
_cell_length_a 16.9572(5)
_cell_length_b 8.8976(2)
_cell_length_c 29.1652(7)
_cell_measurement_reflns_used 4896
_cell_measurement_temperature 100(2)
_cell_measurement_theta_max 64.9490
_cell_measurement_theta_min 3.7960
_cell_volume 4382.63(19)
_computing_structure_refinement 'SHELXL-2013 (Sheldrick, 2013)'
_diffrn_ambient_temperature 100(2)
_diffrn_measured_fraction_theta_full 0.907
_diffrn_measured_fraction_theta_max 0.959
_diffrn_measurement_device_type 'SuperNova, Dual, Cu at home/near, AtlasS2'
_diffrn_radiation_type CuK\a
_diffrn_radiation_wavelength 1.54184
_diffrn_reflns_av_R_equivalents 0.0409
_diffrn_reflns_av_unetI/netI 0.0478
_diffrn_reflns_Laue_measured_fraction_full 0.907
_diffrn_reflns_Laue_measured_fraction_max 0.959
_diffrn_reflns_limit_h_max 19
_diffrn_reflns_limit_h_min -19
_diffrn_reflns_limit_k_max 10
_diffrn_reflns_limit_k_min -7
_diffrn_reflns_limit_l_max 34
_diffrn_reflns_limit_l_min -33
_diffrn_reflns_number 15715
_diffrn_reflns_point_group_measured_fraction_full 0.907
_diffrn_reflns_point_group_measured_fraction_max 0.959
_diffrn_reflns_theta_full 67.684
_diffrn_reflns_theta_max 65.132
_diffrn_reflns_theta_min 3.832
_exptl_absorpt_coefficient_mu 3.207
_exptl_crystal_colour green
_exptl_crystal_density_diffrn 1.359
_exptl_crystal_description needle
_exptl_crystal_F_000 1872
_exptl_crystal_size_max 0.200
_exptl_crystal_size_mid 0.120
_exptl_crystal_size_min 0.080
_refine_diff_density_max 0.525
_refine_diff_density_min -0.477
_refine_diff_density_rms 0.057
_refine_ls_extinction_method none
_refine_ls_goodness_of_fit_ref 1.061
_refine_ls_hydrogen_treatment constr
_refine_ls_matrix_type full
_refine_ls_number_parameters 588
_refine_ls_number_reflns 7190
_refine_ls_number_restraints 0
_refine_ls_restrained_S_all 1.061
_refine_ls_R_factor_all 0.0683
_refine_ls_R_factor_gt 0.0492
_refine_ls_shift/su_max 0.000
_refine_ls_shift/su_mean 0.000
_refine_ls_structure_factor_coef Fsqd
_refine_ls_weighting_details
;
 w=1/[\s^2^(Fo^2^)+(0.0550P)^2^+3.6268P]
 where P=(Fo^2^+2Fc^2^)/3
;
_refine_ls_weighting_scheme calc
_refine_ls_wR_factor_gt 0.1187
_refine_ls_wR_factor_ref 0.1358
_reflns_Friedel_coverage 0.000
_reflns_number_gt 5643
_reflns_number_total 7190
_reflns_threshold_expression 'I > 2\s(I)'
_cod_data_source_file d4dt00904e2.cif
_cod_data_source_block exp_6954
_cod_depositor_comments 'Adding full bibliography for 7716761--7716766.cif.'
_cod_original_sg_symbol_H-M 'P 21/c'
_cod_database_code 7716765
_shelx_space_group_comment
;
The symmetry employed for this shelxl refinement is uniquely defined
by the following loop, which should always be used as a source of
symmetry information in preference to the above space-group names.
They are only intended as comments.
;
_shelx_estimated_absorpt_t_min 0.566
_shelx_estimated_absorpt_t_max 0.783
_shelxl_version_number 2013-2

loop_
_space_group_symop_operation_xyz
'x, y, z'
'-x, y+1/2, -z+1/2'
'-x, -y, -z'
'x, -y-1/2, z-1/2'

loop_
_atom_site_label
_atom_site_type_symbol
_atom_site_fract_x
_atom_site_fract_y
_atom_site_fract_z
_atom_site_U_iso_or_equiv
_atom_site_adp_type
_atom_site_occupancy
_atom_site_site_symmetry_order
_atom_site_calc_flag
_atom_site_refinement_flags_posn
_atom_site_refinement_flags_adp
_atom_site_refinement_flags_occupancy
_atom_site_disorder_assembly
_atom_site_disorder_group
Fe1 Fe 0.25591(3) -0.05504(5) 0.50337(2) 0.02716(14) Uani 1 1 d . . . . .
N1 N 0.24271(19) 0.0396(3) 0.56848(9) 0.0404(7) Uani 1 1 d . . . . .
N2 N 0.14026(18) -0.0530(3) 0.50492(8) 0.0366(7) Uani 1 1 d . . . . .
N3 N 0.09259(17) -0.1041(3) 0.46657(9) 0.0383(7) Uani 1 1 d . . . . .
N4 N 0.30089(19) -0.2632(3) 0.53152(9) 0.0392(7) Uani 1 1 d . . . . .
N5 N 0.36717(17) -0.0496(3) 0.48971(9) 0.0351(6) Uani 1 1 d . . . . .
N6 N 0.39311(15) 0.0687(3) 0.46409(9) 0.0344(6) Uani 1 1 d . . . . .
O1 O 0.21733(14) -0.1434(3) 0.44256(7) 0.0391(6) Uani 1 1 d . . . . .
O2 O 0.26522(13) 0.1476(3) 0.47253(7) 0.0364(5) Uani 1 1 d . . . . .
O3 O 0.0141(2) -0.2320(8) 0.58575(14) 0.162(3) Uani 1 1 d . . . . .
O4 O 0.68656(16) 0.7832(3) 0.24200(8) 0.0472(6) Uani 1 1 d . . . . .
C1 C 0.3822(3) 0.0748(4) 0.59258(13) 0.0593(12) Uani 1 1 d . . . . .
H1A H 0.3962 -0.0320 0.5920 0.089 Uiso 1 1 calc R U . . .
H1B H 0.4155 0.1255 0.6171 0.089 Uiso 1 1 calc R U . . .
H1C H 0.3906 0.1206 0.5629 0.089 Uiso 1 1 calc R U . . .
C2 C 0.2976(3) 0.0905(4) 0.60137(12) 0.0517(11) Uani 1 1 d . . . . .
C3 C 0.2760(4) 0.1544(4) 0.64183(13) 0.0667(14) Uani 1 1 d . . . . .
H3A H 0.3160 0.1889 0.6643 0.080 Uiso 1 1 calc R U . . .
C4 C 0.1980(4) 0.1686(5) 0.64976(13) 0.0775(17) Uani 1 1 d . . . . .
H4A H 0.1833 0.2118 0.6775 0.093 Uiso 1 1 calc R U . . .
C5 C 0.1413(3) 0.1185(5) 0.61646(12) 0.0629(13) Uani 1 1 d . . . . .
H5A H 0.0866 0.1269 0.6209 0.075 Uiso 1 1 calc R U . . .
C6 C 0.1649(3) 0.0555(4) 0.57613(11) 0.0487(10) Uani 1 1 d . . . . .
C7 C 0.1083(2) 0.0060(4) 0.53916(11) 0.0445(9) Uani 1 1 d . . . . .
H7A H 0.0527 0.0161 0.5400 0.053 Uiso 1 1 calc R U . . .
C8 C 0.1412(2) -0.1485(3) 0.43618(11) 0.0357(8) Uani 1 1 d . . . . .
C9 C 0.1055(2) -0.2106(4) 0.39182(11) 0.0353(8) Uani 1 1 d . . . . .
C10 C 0.0428(2) -0.3117(4) 0.39251(12) 0.0430(9) Uani 1 1 d . . . . .
H10A H 0.0221 -0.3334 0.4210 0.052 Uiso 1 1 calc R U . . .
C11 C 0.0100(2) -0.3810(4) 0.35311(12) 0.0440(9) Uani 1 1 d . . . . .
H11A H -0.0321 -0.4506 0.3549 0.053 Uiso 1 1 calc R U . . .
C12 C 0.0379(2) -0.3502(4) 0.31064(12) 0.0395(8) Uani 1 1 d . . . . .
C13 C 0.0061(2) -0.4203(4) 0.26846(13) 0.0474(9) Uani 1 1 d . . . . .
H13A H -0.0361 -0.4902 0.2695 0.057 Uiso 1 1 calc R U . . .
C14 C 0.0338(2) -0.3905(4) 0.22800(13) 0.0483(9) Uani 1 1 d . . . . .
H14A H 0.0114 -0.4401 0.2011 0.058 Uiso 1 1 calc R U . . .
C15 C 0.0972(2) -0.2847(4) 0.22447(11) 0.0420(8) Uani 1 1 d . . . . .
C16 C 0.1261(3) -0.2486(5) 0.18258(12) 0.0531(10) Uani 1 1 d . . . . .
H16A H 0.1051 -0.2975 0.1552 0.064 Uiso 1 1 calc R U . . .
C17 C 0.1851(3) -0.1423(5) 0.18065(12) 0.0564(11) Uani 1 1 d . . . . .
H17A H 0.2039 -0.1183 0.1518 0.068 Uiso 1 1 calc R U . . .
C18 C 0.2172(2) -0.0705(4) 0.21975(11) 0.0472(9) Uani 1 1 d . . . . .
H18A H 0.2574 0.0028 0.2176 0.057 Uiso 1 1 calc R U . . .
C19 C 0.1909(2) -0.1044(4) 0.26271(11) 0.0368(8) Uani 1 1 d . . . . .
C20 C 0.2230(2) -0.0334(4) 0.30408(11) 0.0377(8) Uani 1 1 d . . . . .
H20A H 0.2635 0.0396 0.3025 0.045 Uiso 1 1 calc R U . . .
C21 C 0.1975(2) -0.0672(4) 0.34543(11) 0.0341(7) Uani 1 1 d . . . . .
H21A H 0.2209 -0.0188 0.3723 0.041 Uiso 1 1 calc R U . . .
C22 C 0.1351(2) -0.1757(3) 0.34948(10) 0.0328(7) Uani 1 1 d . . . . .
C23 C 0.10090(19) -0.2454(3) 0.30877(11) 0.0317(7) Uani 1 1 d . . . . .
C24 C 0.1304(2) -0.2126(4) 0.26534(10) 0.0345(7) Uani 1 1 d . . . . .
C25 C 0.1765(3) -0.3626(5) 0.55417(13) 0.0661(13) Uani 1 1 d . . . . .
H25A H 0.1656 -0.2780 0.5742 0.099 Uiso 1 1 calc R U . . .
H25B H 0.1565 -0.4556 0.5669 0.099 Uiso 1 1 calc R U . . .
H25C H 0.1502 -0.3455 0.5233 0.099 Uiso 1 1 calc R U . . .
C26 C 0.2638(3) -0.3757(4) 0.55133(11) 0.0554(12) Uani 1 1 d . . . . .
C27 C 0.3059(4) -0.5020(5) 0.56830(14) 0.0825(19) Uani 1 1 d . . . . .
H27A H 0.2788 -0.5806 0.5823 0.099 Uiso 1 1 calc R U . . .
C28 C 0.3855(4) -0.5142(5) 0.56500(16) 0.0844(19) Uani 1 1 d . . . . .
H28A H 0.4141 -0.5983 0.5778 0.101 Uiso 1 1 calc R U . . .
C29 C 0.4235(3) -0.4033(4) 0.54288(14) 0.0624(13) Uani 1 1 d . . . . .
H29A H 0.4783 -0.4111 0.5390 0.075 Uiso 1 1 calc R U . . .
C30 C 0.3798(2) -0.2786(4) 0.52627(11) 0.0421(9) Uani 1 1 d . . . . .
C31 C 0.4150(2) -0.1587(4) 0.50170(11) 0.0383(8) Uani 1 1 d . . . . .
H31A H 0.4688 -0.1599 0.4949 0.046 Uiso 1 1 calc R U . . .
C32 C 0.33301(19) 0.1644(4) 0.45672(10) 0.0316(7) Uani 1 1 d . . . . .
C33 C 0.34670(19) 0.3044(4) 0.43035(10) 0.0334(7) Uani 1 1 d . . . . .
C34 C 0.39905(19) 0.3173(4) 0.39553(10) 0.0319(7) Uani 1 1 d . . . . .
C35 C 0.4405(2) 0.1932(4) 0.37699(11) 0.0376(8) Uani 1 1 d . . . . .
H35A H 0.4325 0.0948 0.3883 0.045 Uiso 1 1 calc R U . . .
C36 C 0.4905(2) 0.2127(4) 0.34394(11) 0.0385(8) Uani 1 1 d . . . . .
H36A H 0.5159 0.1273 0.3324 0.046 Uiso 1 1 calc R U . . .
C37 C 0.5065(2) 0.3580(4) 0.32585(11) 0.0373(8) Uani 1 1 d . . . . .
C38 C 0.5594(2) 0.3813(4) 0.29247(12) 0.0432(8) Uani 1 1 d . . . . .
H38A H 0.5871 0.2982 0.2812 0.052 Uiso 1 1 calc R U . . .
C39 C 0.5719(2) 0.5232(4) 0.27562(13) 0.0458(9) Uani 1 1 d . . . . .
H39A H 0.6076 0.5365 0.2527 0.055 Uiso 1 1 calc R U . . .
C40 C 0.5334(2) 0.6456(4) 0.29163(12) 0.0447(9) Uani 1 1 d . . . . .
H40A H 0.5433 0.7426 0.2798 0.054 Uiso 1 1 calc R U . . .
C41 C 0.4799(2) 0.6296(4) 0.32502(11) 0.0377(8) Uani 1 1 d . . . . .
C42 C 0.4368(2) 0.7536(4) 0.34205(12) 0.0422(9) Uani 1 1 d . . . . .
H42A H 0.4454 0.8516 0.3305 0.051 Uiso 1 1 calc R U . . .
C43 C 0.3853(2) 0.7357(4) 0.37338(12) 0.0422(9) Uani 1 1 d . . . . .
H43A H 0.3581 0.8207 0.3838 0.051 Uiso 1 1 calc R U . . .
C44 C 0.3702(2) 0.5896(4) 0.39178(11) 0.0363(8) Uani 1 1 d . . . . .
C45 C 0.3158(2) 0.5704(4) 0.42434(11) 0.0375(8) Uani 1 1 d . . . . .
H45A H 0.2863 0.6539 0.4337 0.045 Uiso 1 1 calc R U . . .
C46 C 0.3048(2) 0.4306(4) 0.44297(11) 0.0379(8) Uani 1 1 d . . . . .
H46A H 0.2674 0.4197 0.4651 0.045 Uiso 1 1 calc R U . . .
C47 C 0.41142(19) 0.4629(4) 0.37651(10) 0.0328(7) Uani 1 1 d . . . . .
C48 C 0.46581(19) 0.4832(4) 0.34244(11) 0.0339(7) Uani 1 1 d . . . . .
C49 C -0.0751(3) -0.3304(6) 0.52683(15) 0.0726(14) Uani 1 1 d . . . . .
H49A H -0.0279 -0.3396 0.5099 0.109 Uiso 1 1 calc R U . . .
H49B H -0.1121 -0.2588 0.5110 0.109 Uiso 1 1 calc R U . . .
H49C H -0.1007 -0.4287 0.5283 0.109 Uiso 1 1 calc R U . . .
C50 C -0.1127(2) -0.2742(5) 0.60700(14) 0.0538(10) Uani 1 1 d . . . . .
H50A H -0.0890 -0.2433 0.6374 0.081 Uiso 1 1 calc R U . . .
H50B H -0.1353 -0.3751 0.6090 0.081 Uiso 1 1 calc R U . . .
H50C H -0.1546 -0.2031 0.5963 0.081 Uiso 1 1 calc R U . . .
C51 C -0.0516(3) -0.2757(6) 0.57431(15) 0.0645(13) Uani 1 1 d . . . . .
C52 C 0.7792(3) 0.9030(5) 0.19839(14) 0.0536(10) Uani 1 1 d . . . . .
H52A H 0.7918 0.7998 0.1898 0.080 Uiso 1 1 calc R U . . .
H52B H 0.8266 0.9510 0.2135 0.080 Uiso 1 1 calc R U . . .
H52C H 0.7607 0.9598 0.1707 0.080 Uiso 1 1 calc R U . . .
C53 C 0.6899(2) 1.0477(4) 0.24893(13) 0.0460(9) Uani 1 1 d . . . . .
H53A H 0.6498 1.0308 0.2705 0.069 Uiso 1 1 calc R U . . .
H53B H 0.6675 1.1102 0.2233 0.069 Uiso 1 1 calc R U . . .
H53C H 0.7357 1.0989 0.2648 0.069 Uiso 1 1 calc R U . . .
C54 C 0.7155(2) 0.9003(4) 0.23079(11) 0.0370(8) Uani 1 1 d . . . . .

loop_
_atom_site_aniso_label
_atom_site_aniso_U_11
_atom_site_aniso_U_22
_atom_site_aniso_U_33
_atom_site_aniso_U_23
_atom_site_aniso_U_13
_atom_site_aniso_U_12
Fe1 0.0306(3) 0.0283(3) 0.0226(2) 0.0010(2) 0.00272(18) 0.0025(2)
N1 0.062(2) 0.0299(15) 0.0272(14) 0.0020(12) -0.0077(13) 0.0137(14)
N2 0.0562(18) 0.0327(14) 0.0217(13) 0.0022(11) 0.0087(12) 0.0113(13)
N3 0.0478(17) 0.0408(15) 0.0271(14) 0.0013(12) 0.0078(12) 0.0104(14)
N4 0.058(2) 0.0355(15) 0.0226(14) 0.0002(12) -0.0071(12) -0.0079(14)
N5 0.0461(17) 0.0269(14) 0.0298(14) -0.0019(11) -0.0096(12) 0.0037(13)
N6 0.0305(14) 0.0336(15) 0.0385(15) 0.0033(12) -0.0011(11) -0.0004(12)
O1 0.0458(15) 0.0416(13) 0.0307(12) -0.0013(10) 0.0087(10) 0.0089(11)
O2 0.0400(13) 0.0409(13) 0.0287(12) 0.0013(10) 0.0045(10) 0.0116(11)
O3 0.052(2) 0.324(8) 0.104(3) 0.122(4) -0.028(2) -0.064(3)
O4 0.0616(17) 0.0353(13) 0.0466(14) -0.0015(11) 0.0163(12) -0.0047(12)
C1 0.086(3) 0.041(2) 0.044(2) -0.0066(18) -0.029(2) 0.000(2)
C2 0.096(3) 0.0259(18) 0.0284(18) 0.0003(14) -0.0209(19) 0.0093(19)
C3 0.132(5) 0.033(2) 0.031(2) -0.0025(16) -0.017(2) 0.011(3)
C4 0.167(6) 0.044(2) 0.021(2) -0.0040(17) 0.000(3) 0.031(3)
C5 0.105(4) 0.055(2) 0.030(2) 0.0030(18) 0.014(2) 0.041(2)
C6 0.088(3) 0.0383(19) 0.0187(16) 0.0010(14) -0.0013(17) 0.026(2)
C7 0.054(2) 0.053(2) 0.0286(18) 0.0058(16) 0.0114(16) 0.0216(19)
C8 0.051(2) 0.0267(16) 0.0300(17) 0.0028(13) 0.0086(15) 0.0075(15)
C9 0.046(2) 0.0275(16) 0.0332(18) 0.0010(14) 0.0069(15) 0.0088(15)
C10 0.060(2) 0.0318(18) 0.0389(19) 0.0009(15) 0.0125(17) 0.0058(17)
C11 0.051(2) 0.0316(18) 0.050(2) -0.0005(16) 0.0067(17) -0.0027(17)
C12 0.043(2) 0.0319(18) 0.043(2) -0.0015(15) -0.0004(15) 0.0049(16)
C13 0.046(2) 0.039(2) 0.055(2) -0.0056(18) -0.0064(18) -0.0010(17)
C14 0.054(2) 0.047(2) 0.041(2) -0.0081(17) -0.0130(17) 0.0040(19)
C15 0.052(2) 0.0417(19) 0.0306(18) -0.0020(15) -0.0075(15) 0.0098(17)
C16 0.074(3) 0.056(2) 0.0266(19) -0.0025(17) -0.0080(18) 0.007(2)
C17 0.080(3) 0.064(3) 0.0255(19) 0.0069(18) 0.0019(18) 0.004(2)
C18 0.060(2) 0.051(2) 0.0307(18) 0.0055(16) 0.0042(16) 0.0033(19)
C19 0.044(2) 0.0366(18) 0.0291(17) 0.0034(14) 0.0016(14) 0.0095(16)
C20 0.045(2) 0.0363(18) 0.0317(17) 0.0005(14) 0.0045(15) 0.0046(16)
C21 0.0416(19) 0.0300(16) 0.0301(17) -0.0023(14) 0.0001(14) 0.0034(15)
C22 0.0438(19) 0.0274(16) 0.0271(16) -0.0019(13) 0.0020(13) 0.0083(15)
C23 0.0362(18) 0.0280(16) 0.0305(17) 0.0005(13) 0.0003(13) 0.0097(14)
C24 0.043(2) 0.0326(17) 0.0266(16) -0.0002(14) -0.0028(14) 0.0090(15)
C25 0.100(4) 0.064(3) 0.035(2) 0.0089(19) 0.007(2) -0.040(3)
C26 0.102(4) 0.042(2) 0.0198(17) 0.0019(15) -0.0064(18) -0.028(2)
C27 0.162(6) 0.042(2) 0.036(2) 0.0135(19) -0.036(3) -0.033(3)
C28 0.140(5) 0.032(2) 0.067(3) 0.006(2) -0.065(3) -0.002(3)
C29 0.087(3) 0.031(2) 0.060(3) -0.0054(19) -0.040(2) 0.008(2)
C30 0.063(3) 0.0285(17) 0.0308(18) -0.0015(14) -0.0178(16) 0.0018(17)
C31 0.0380(19) 0.0358(18) 0.0390(19) -0.0048(15) -0.0074(15) 0.0083(16)
C32 0.0344(18) 0.0357(17) 0.0242(15) -0.0038(13) -0.0001(13) 0.0083(15)
C33 0.0388(19) 0.0313(17) 0.0285(17) -0.0021(14) -0.0059(14) 0.0059(14)
C34 0.0366(18) 0.0303(17) 0.0277(16) -0.0023(13) -0.0037(13) 0.0019(14)
C35 0.047(2) 0.0304(17) 0.0344(18) -0.0009(14) 0.0004(15) 0.0040(16)
C36 0.045(2) 0.0344(18) 0.0360(18) -0.0045(15) 0.0010(15) 0.0094(16)
C37 0.0401(19) 0.0337(18) 0.0368(18) -0.0024(15) -0.0032(15) 0.0029(15)
C38 0.046(2) 0.040(2) 0.044(2) -0.0036(16) 0.0060(17) 0.0036(17)
C39 0.044(2) 0.048(2) 0.046(2) 0.0020(17) 0.0080(17) -0.0044(18)
C40 0.052(2) 0.037(2) 0.045(2) 0.0051(16) -0.0008(17) -0.0049(17)
C41 0.044(2) 0.0334(18) 0.0341(18) 0.0006(15) -0.0059(15) -0.0016(15)
C42 0.053(2) 0.0268(17) 0.044(2) 0.0002(15) -0.0106(17) -0.0005(16)
C43 0.055(2) 0.0302(18) 0.039(2) -0.0043(15) -0.0091(17) 0.0069(16)
C44 0.0419(19) 0.0329(18) 0.0321(17) -0.0052(14) -0.0078(14) 0.0067(15)
C45 0.047(2) 0.0307(17) 0.0337(17) -0.0080(14) -0.0043(15) 0.0105(16)
C46 0.043(2) 0.0392(19) 0.0301(17) -0.0050(15) -0.0018(14) 0.0068(16)
C47 0.0373(18) 0.0318(17) 0.0272(16) -0.0037(13) -0.0082(13) 0.0033(14)
C48 0.0363(18) 0.0342(17) 0.0296(16) -0.0004(14) -0.0057(14) -0.0002(15)
C49 0.081(3) 0.086(3) 0.054(3) 0.020(2) 0.021(2) 0.034(3)
C50 0.049(2) 0.057(2) 0.055(2) -0.005(2) 0.0006(19) 0.006(2)
C51 0.042(2) 0.088(3) 0.063(3) 0.040(3) -0.001(2) 0.002(2)
C52 0.059(3) 0.049(2) 0.055(2) -0.0028(19) 0.016(2) -0.009(2)
C53 0.055(2) 0.0358(19) 0.047(2) -0.0002(16) 0.0012(17) 0.0021(17)
C54 0.044(2) 0.0365(19) 0.0294(17) 0.0016(14) -0.0019(14) -0.0039(16)

loop_
_atom_type_symbol
_atom_type_description
_atom_type_scat_dispersion_real
_atom_type_scat_dispersion_imag
_atom_type_scat_source
C C 0.0181 0.0091 'International Tables Vol C Tables 4.2.6.8 and 6.1.1.4'
H H 0.0000 0.0000 'International Tables Vol C Tables 4.2.6.8 and 6.1.1.4'
N N 0.0311 0.0180 'International Tables Vol C Tables 4.2.6.8 and 6.1.1.4'
O O 0.0492 0.0322 'International Tables Vol C Tables 4.2.6.8 and 6.1.1.4'
Fe Fe -1.1336 3.1974 'International Tables Vol C Tables 4.2.6.8 and 6.1.1.4'

loop_
_geom_angle_atom_site_label_1
_geom_angle_atom_site_label_2
_geom_angle_atom_site_label_3
_geom_angle
_geom_angle_site_symmetry_1
_geom_angle_site_symmetry_3
_geom_angle_publ_flag
N5 Fe1 N2 169.47(10) . . ?
N5 Fe1 O1 94.22(10) . . ?
N2 Fe1 O1 77.05(10) . . ?
N5 Fe1 O2 76.90(10) . . ?
N2 Fe1 O2 96.88(10) . . ?
O1 Fe1 O2 89.33(9) . . ?
N5 Fe1 N1 110.77(12) . . ?
N2 Fe1 N1 77.81(12) . . ?
O1 Fe1 N1 154.86(11) . . ?
O2 Fe1 N1 93.63(10) . . ?
N5 Fe1 N4 77.48(11) . . ?
N2 Fe1 N4 108.74(11) . . ?
O1 Fe1 N4 94.43(10) . . ?
O2 Fe1 N4 154.31(11) . . ?
N1 Fe1 N4 93.62(10) . . ?
C2 N1 C6 117.6(3) . . ?
C2 N1 Fe1 130.6(3) . . ?
C6 N1 Fe1 111.8(2) . . ?
C7 N2 N3 120.0(3) . . ?
C7 N2 Fe1 120.7(3) . . ?
N3 N2 Fe1 119.06(18) . . ?
C8 N3 N2 106.4(3) . . ?
C26 N4 C30 118.3(3) . . ?
C26 N4 Fe1 130.4(3) . . ?
C30 N4 Fe1 111.3(2) . . ?
C31 N5 N6 119.6(3) . . ?
C31 N5 Fe1 121.2(2) . . ?
N6 N5 Fe1 119.1(2) . . ?
C32 N6 N5 107.3(3) . . ?
C8 O1 Fe1 112.75(19) . . ?
C32 O2 Fe1 111.75(19) . . ?
C2 C1 H1A 109.5 . . ?
C2 C1 H1B 109.5 . . ?
H1A C1 H1B 109.5 . . ?
C2 C1 H1C 109.5 . . ?
H1A C1 H1C 109.5 . . ?
H1B C1 H1C 109.5 . . ?
N1 C2 C3 121.5(5) . . ?
N1 C2 C1 117.3(3) . . ?
C3 C2 C1 121.1(4) . . ?
C4 C3 C2 120.9(4) . . ?
C4 C3 H3A 119.6 . . ?
C2 C3 H3A 119.6 . . ?
C3 C4 C5 118.4(4) . . ?
C3 C4 H4A 120.8 . . ?
C5 C4 H4A 120.8 . . ?
C4 C5 C6 119.3(5) . . ?
C4 C5 H5A 120.3 . . ?
C6 C5 H5A 120.3 . . ?
N1 C6 C5 122.3(4) . . ?
N1 C6 C7 115.6(3) . . ?
C5 C6 C7 122.0(4) . . ?
N2 C7 C6 113.9(3) . . ?
N2 C7 H7A 123.1 . . ?
C6 C7 H7A 123.1 . . ?
O1 C8 N3 124.7(3) . . ?
O1 C8 C9 117.7(3) . . ?
N3 C8 C9 117.6(3) . . ?
C10 C9 C22 119.1(3) . . ?
C10 C9 C8 118.7(3) . . ?
C22 C9 C8 122.1(3) . . ?
C11 C10 C9 121.9(3) . . ?
C11 C10 H10A 119.1 . . ?
C9 C10 H10A 119.1 . . ?
C10 C11 C12 120.7(3) . . ?
C10 C11 H11A 119.7 . . ?
C12 C11 H11A 119.7 . . ?
C11 C12 C23 118.7(3) . . ?
C11 C12 C13 122.9(3) . . ?
C23 C12 C13 118.4(3) . . ?
C14 C13 C12 122.3(4) . . ?
C14 C13 H13A 118.9 . . ?
C12 C13 H13A 118.9 . . ?
C13 C14 C15 121.2(3) . . ?
C13 C14 H14A 119.4 . . ?
C15 C14 H14A 119.4 . . ?
C16 C15 C24 119.1(4) . . ?
C16 C15 C14 122.5(3) . . ?
C24 C15 C14 118.5(3) . . ?
C17 C16 C15 120.4(4) . . ?
C17 C16 H16A 119.8 . . ?
C15 C16 H16A 119.8 . . ?
C18 C17 C16 121.2(3) . . ?
C18 C17 H17A 119.4 . . ?
C16 C17 H17A 119.4 . . ?
C17 C18 C19 120.6(4) . . ?
C17 C18 H18A 119.7 . . ?
C19 C18 H18A 119.7 . . ?
C18 C19 C24 119.1(3) . . ?
C18 C19 C20 122.3(3) . . ?
C24 C19 C20 118.7(3) . . ?
C21 C20 C19 121.9(3) . . ?
C21 C20 H20A 119.1 . . ?
C19 C20 H20A 119.1 . . ?
C20 C21 C22 121.2(3) . . ?
C20 C21 H21A 119.4 . . ?
C22 C21 H21A 119.4 . . ?
C9 C22 C23 119.2(3) . . ?
C9 C22 C21 122.7(3) . . ?
C23 C22 C21 118.1(3) . . ?
C22 C23 C12 120.4(3) . . ?
C22 C23 C24 120.2(3) . . ?
C12 C23 C24 119.4(3) . . ?
C19 C24 C15 119.7(3) . . ?
C19 C24 C23 119.9(3) . . ?
C15 C24 C23 120.3(3) . . ?
C26 C25 H25A 109.5 . . ?
C26 C25 H25B 109.5 . . ?
H25A C25 H25B 109.5 . . ?
C26 C25 H25C 109.5 . . ?
H25A C25 H25C 109.5 . . ?
H25B C25 H25C 109.5 . . ?
N4 C26 C27 120.6(5) . . ?
N4 C26 C25 118.1(4) . . ?
C27 C26 C25 121.3(4) . . ?
C28 C27 C26 121.0(4) . . ?
C28 C27 H27A 119.5 . . ?
C26 C27 H27A 119.5 . . ?
C27 C28 C29 119.0(4) . . ?
C27 C28 H28A 120.5 . . ?
C29 C28 H28A 120.5 . . ?
C28 C29 C30 118.5(5) . . ?
C28 C29 H29A 120.7 . . ?
C30 C29 H29A 120.7 . . ?
N4 C30 C29 122.4(4) . . ?
N4 C30 C31 115.7(3) . . ?
C29 C30 C31 121.9(4) . . ?
N5 C31 C30 114.3(3) . . ?
N5 C31 H31A 122.9 . . ?
C30 C31 H31A 122.9 . . ?
O2 C32 N6 124.4(3) . . ?
O2 C32 C33 117.9(3) . . ?
N6 C32 C33 117.7(3) . . ?
C46 C33 C34 119.5(3) . . ?
C46 C33 C32 115.4(3) . . ?
C34 C33 C32 125.1(3) . . ?
C33 C34 C47 118.4(3) . . ?
C33 C34 C35 124.6(3) . . ?
C47 C34 C35 117.0(3) . . ?
C36 C35 C34 121.9(3) . . ?
C36 C35 H35A 119.1 . . ?
C34 C35 H35A 119.1 . . ?
C35 C36 C37 122.1(3) . . ?
C35 C36 H36A 119.0 . . ?
C37 C36 H36A 119.0 . . ?
C38 C37 C48 119.0(3) . . ?
C38 C37 C36 123.0(3) . . ?
C48 C37 C36 118.0(3) . . ?
C39 C38 C37 120.9(3) . . ?
C39 C38 H38A 119.6 . . ?
C37 C38 H38A 119.6 . . ?
C40 C39 C38 120.8(3) . . ?
C40 C39 H39A 119.6 . . ?
C38 C39 H39A 119.6 . . ?
C39 C40 C41 121.0(3) . . ?
C39 C40 H40A 119.5 . . ?
C41 C40 H40A 119.5 . . ?
C40 C41 C48 118.8(3) . . ?
C40 C41 C42 123.1(3) . . ?
C48 C41 C42 118.1(3) . . ?
C43 C42 C41 122.1(3) . . ?
C43 C42 H42A 118.9 . . ?
C41 C42 H42A 118.9 . . ?
C42 C43 C44 121.0(3) . . ?
C42 C43 H43A 119.5 . . ?
C44 C43 H43A 119.5 . . ?
C45 C44 C47 119.5(3) . . ?
C45 C44 C43 121.1(3) . . ?
C47 C44 C43 119.4(3) . . ?
C46 C45 C44 120.1(3) . . ?
C46 C45 H45A 119.9 . . ?
C44 C45 H45A 119.9 . . ?
C45 C46 C33 122.1(3) . . ?
C45 C46 H46A 118.9 . . ?
C33 C46 H46A 118.9 . . ?
C44 C47 C48 119.1(3) . . ?
C44 C47 C34 120.2(3) . . ?
C48 C47 C34 120.7(3) . . ?
C37 C48 C47 120.2(3) . . ?
C37 C48 C41 119.6(3) . . ?
C47 C48 C41 120.2(3) . . ?
C51 C49 H49A 109.5 . . ?
C51 C49 H49B 109.5 . . ?
H49A C49 H49B 109.5 . . ?
C51 C49 H49C 109.5 . . ?
H49A C49 H49C 109.5 . . ?
H49B C49 H49C 109.5 . . ?
C51 C50 H50A 109.5 . . ?
C51 C50 H50B 109.5 . . ?
H50A C50 H50B 109.5 . . ?
C51 C50 H50C 109.5 . . ?
H50A C50 H50C 109.5 . . ?
H50B C50 H50C 109.5 . . ?
O3 C51 C50 120.5(5) . . ?
O3 C51 C49 122.0(5) . . ?
C50 C51 C49 117.5(4) . . ?
C54 C52 H52A 109.5 . . ?
C54 C52 H52B 109.5 . . ?
H52A C52 H52B 109.5 . . ?
C54 C52 H52C 109.5 . . ?
H52A C52 H52C 109.5 . . ?
H52B C52 H52C 109.5 . . ?
C54 C53 H53A 109.5 . . ?
C54 C53 H53B 109.5 . . ?
H53A C53 H53B 109.5 . . ?
C54 C53 H53C 109.5 . . ?
H53A C53 H53C 109.5 . . ?
H53B C53 H53C 109.5 . . ?
O4 C54 C53 121.6(3) . . ?
O4 C54 C52 121.1(3) . . ?
C53 C54 C52 117.3(3) . . ?

loop_
_geom_bond_atom_site_label_1
_geom_bond_atom_site_label_2
_geom_bond_distance
_geom_bond_site_symmetry_2
_geom_bond_publ_flag
Fe1 N5 1.964(3) . ?
Fe1 N2 1.966(3) . ?
Fe1 O1 1.996(2) . ?
Fe1 O2 2.027(2) . ?
Fe1 N1 2.107(3) . ?
Fe1 N4 2.139(3) . ?
N1 C2 1.353(5) . ?
N1 C6 1.365(5) . ?
N2 C7 1.290(4) . ?
N2 N3 1.396(4) . ?
N3 C8 1.324(4) . ?
N4 C26 1.340(5) . ?
N4 C30 1.367(5) . ?
N5 C31 1.293(4) . ?
N5 N6 1.385(4) . ?
N6 C32 1.330(4) . ?
O1 C8 1.288(4) . ?
O2 C32 1.285(4) . ?
O3 C51 1.198(5) . ?
O4 C54 1.209(4) . ?
C1 C2 1.487(6) . ?
C1 H1A 0.9800 . ?
C1 H1B 0.9800 . ?
C1 H1C 0.9800 . ?
C2 C3 1.388(6) . ?
C3 C4 1.370(7) . ?
C3 H3A 0.9500 . ?
C4 C5 1.378(7) . ?
C4 H4A 0.9500 . ?
C5 C6 1.394(5) . ?
C5 H5A 0.9500 . ?
C6 C7 1.446(5) . ?
C7 H7A 0.9500 . ?
C8 C9 1.485(5) . ?
C9 C10 1.394(5) . ?
C9 C22 1.409(4) . ?
C10 C11 1.377(5) . ?
C10 H10A 0.9500 . ?
C11 C12 1.392(5) . ?
C11 H11A 0.9500 . ?
C12 C23 1.422(5) . ?
C12 C13 1.440(5) . ?
C13 C14 1.336(5) . ?
C13 H13A 0.9500 . ?
C14 C15 1.439(5) . ?
C14 H14A 0.9500 . ?
C15 C16 1.394(5) . ?
C15 C24 1.424(5) . ?
C16 C17 1.382(6) . ?
C16 H16A 0.9500 . ?
C17 C18 1.376(5) . ?
C17 H17A 0.9500 . ?
C18 C19 1.400(5) . ?
C18 H18A 0.9500 . ?
C19 C24 1.414(5) . ?
C19 C20 1.426(5) . ?
C20 C21 1.352(4) . ?
C20 H20A 0.9500 . ?
C21 C22 1.445(5) . ?
C21 H21A 0.9500 . ?
C22 C23 1.417(4) . ?
C23 C24 1.433(4) . ?
C25 C26 1.495(7) . ?
C25 H25A 0.9800 . ?
C25 H25B 0.9800 . ?
C25 H25C 0.9800 . ?
C26 C27 1.398(7) . ?
C27 C28 1.365(8) . ?
C27 H27A 0.9500 . ?
C28 C29 1.371(7) . ?
C28 H28A 0.9500 . ?
C29 C30 1.396(5) . ?
C29 H29A 0.9500 . ?
C30 C31 1.444(5) . ?
C31 H31A 0.9500 . ?
C32 C33 1.493(5) . ?
C33 C46 1.396(5) . ?
C33 C34 1.412(4) . ?
C34 C47 1.432(4) . ?
C34 C35 1.441(5) . ?
C35 C36 1.351(5) . ?
C35 H35A 0.9500 . ?
C36 C37 1.432(5) . ?
C36 H36A 0.9500 . ?
C37 C38 1.397(5) . ?
C37 C48 1.418(5) . ?
C38 C39 1.379(5) . ?
C38 H38A 0.9500 . ?
C39 C40 1.373(5) . ?
C39 H39A 0.9500 . ?
C40 C41 1.396(5) . ?
C40 H40A 0.9500 . ?
C41 C48 1.427(5) . ?
C41 C42 1.437(5) . ?
C42 C43 1.329(5) . ?
C42 H42A 0.9500 . ?
C43 C44 1.438(5) . ?
C43 H43A 0.9500 . ?
C44 C45 1.392(5) . ?
C44 C47 1.419(4) . ?
C45 C46 1.377(5) . ?
C45 H45A 0.9500 . ?
C46 H46A 0.9500 . ?
C47 C48 1.426(5) . ?
C49 C51 1.488(7) . ?
C49 H49A 0.9800 . ?
C49 H49B 0.9800 . ?
C49 H49C 0.9800 . ?
C50 C51 1.470(6) . ?
C50 H50A 0.9800 . ?
C50 H50B 0.9800 . ?
C50 H50C 0.9800 . ?
C52 C54 1.498(5) . ?
C52 H52A 0.9800 . ?
C52 H52B 0.9800 . ?
C52 H52C 0.9800 . ?
C53 C54 1.493(5) . ?
C53 H53A 0.9800 . ?
C53 H53B 0.9800 . ?
C53 H53C 0.9800 . ?
